data_4320511
loop_
_publ_author_name
'Jaehong Han'
'Markos Koutmos'
'Saleem Al Ahmad'
'Dimitri Coucouvanis'

_publ_contact_author 'Dimitri Coucouvanis'
_publ_contact_author_address
;
  Dimitri Coucouvanis
  Department of Chemistry
  The University of Michigan
  Ann Arbor, MI 48109
  USA
;
_publ_contact_author_email dcouc@umich.edu
_publ_section_title
;
 Rational Synthesis of High Nuclearity Mo/Fe/S Clusters: The Reductive
 Coupling Approach in the Convenient Synthesis of (Cl4-cat)2Mo2Fe6S8(PR3)6
 [R = Et, nPr, nBu] and the New
 [(Cl4-cat)2Mo2Fe2S3O(PEt3)3Cl].1/2(Fe(PEt3)2(MeCN)4) and
 (Cl4-cat)2Mo2Fe3S5(PEt3)5 Clusters
;
_journal_name_full 'Inorganic Chemistry'
_journal_page_first 5985
_journal_page_last 5999
_journal_paper_doi 10.1021/ic0104914
_journal_volume 40
_journal_year 2001
_chemical_formula_sum 'C46 H85 Cl8 Fe3 Mo2 O5 P5 S5'
_chemical_formula_weight 1676.32
_chemical_name_common (Cl4-cat)2Mo2Fe3S5(PEt3)5
_chemical_name_systematic
;
?
;
_space_group_IT_number 14
_symmetry_cell_setting monoclinic
_symmetry_space_group_name_Hall '-P 2yn'
_symmetry_space_group_name_H-M 'P 1 21/n 1'
_atom_sites_solution_hydrogens geom
_atom_sites_solution_primary direct
_atom_sites_solution_secondary difmap
_audit_creation_method SHELXL-97
_cell_angle_alpha 90.00
_cell_angle_beta 100.124(3)
_cell_angle_gamma 90.00
_cell_formula_units_Z 4
_cell_length_a 14.811(3)
_cell_length_b 22.188(4)
_cell_length_c 21.864(4)
_cell_measurement_temperature 158(2)
_cell_measurement_theta_max 26.41
_cell_measurement_theta_min 1.32
_cell_volume 7073(2)
_computing_structure_refinement 'SHELXL-97 (Sheldrick, 1997)'
_computing_structure_solution 'SHELXS-97 (Sheldrick, 1990)'
_diffrn_ambient_temperature 158(2)
_diffrn_measured_fraction_theta_full 0.998
_diffrn_measured_fraction_theta_max 0.998
_diffrn_radiation_monochromator graphite
_diffrn_radiation_source 'fine-focus sealed tube'
_diffrn_radiation_type MoK\a
_diffrn_radiation_wavelength 0.71073
_diffrn_reflns_av_R_equivalents 0.0563
_diffrn_reflns_av_sigmaI/netI 0.0359
_diffrn_reflns_limit_h_max 18
_diffrn_reflns_limit_h_min -18
_diffrn_reflns_limit_k_max 27
_diffrn_reflns_limit_k_min -27
_diffrn_reflns_limit_l_max 27
_diffrn_reflns_limit_l_min -27
_diffrn_reflns_number 67883
_diffrn_reflns_theta_full 26.41
_diffrn_reflns_theta_max 26.41
_diffrn_reflns_theta_min 1.32
_exptl_absorpt_coefficient_mu 1.547
_exptl_crystal_density_diffrn 1.574
_exptl_crystal_density_method 'not measured'
_exptl_crystal_F_000 3416
_exptl_crystal_size_max 0.38
_exptl_crystal_size_mid 0.22
_exptl_crystal_size_min 0.20
_refine_diff_density_max 2.833
_refine_diff_density_min -0.985
_refine_diff_density_rms 0.151
_refine_ls_extinction_method none
_refine_ls_goodness_of_fit_ref 1.040
_refine_ls_hydrogen_treatment mixed
_refine_ls_matrix_type full
_refine_ls_number_parameters 667
_refine_ls_number_reflns 14510
_refine_ls_number_restraints 0
_refine_ls_restrained_S_all 1.040
_refine_ls_R_factor_all 0.0580
_refine_ls_R_factor_gt 0.0459
_refine_ls_shift/su_max 0.026
_refine_ls_shift/su_mean 0.001
_refine_ls_structure_factor_coef Fsqd
_refine_ls_weighting_details 'calc w=1/[\s^2^(Fo^2^)+(0.0933P)^2^+18.0462P] where P=(Fo^2^+2Fc^2^)/3'
_refine_ls_weighting_scheme calc
_refine_ls_wR_factor_gt 0.1458
_refine_ls_wR_factor_ref 0.1547
_reflns_number_gt 11775
_reflns_number_total 14510
_reflns_threshold_expression >2sigma(I)
_cod_data_source_file ic0104914_1.cif
_cod_data_source_block compound_X
_cod_depositor_comments
;
The following automatic conversions were performed:

'_symmetry_cell_setting' value 'Monoclinic' changed to 'monoclinic'
according to the built-in table from CIF Core dictionary named
'cif_core.dic' version 2.4.1 from 2010-06-29.

Automatic conversion script
Id: cif_fix_values 1646 2011-03-28 12:23:43Z adriana 
;
_cod_database_code 4320511

loop_
_symmetry_equiv_pos_as_xyz
'x, y, z'
'-x+1/2, y+1/2, -z+1/2'
'-x, -y, -z'
'x-1/2, -y-1/2, z-1/2'

loop_
_atom_site_label
_atom_site_type_symbol
_atom_site_fract_x
_atom_site_fract_y
_atom_site_fract_z
_atom_site_U_iso_or_equiv
_atom_site_adp_type
_atom_site_occupancy
_atom_site_symmetry_multiplicity
_atom_site_calc_flag
_atom_site_refinement_flags
_atom_site_disorder_assembly
_atom_site_disorder_group
Mo1 Mo 0.26167(2) 0.158820(17) 0.237905(17) 0.02137(10) Uani 1 1 d . . .
Mo2 Mo -0.00089(2) 0.105861(17) 0.233016(17) 0.01978(10) Uani 1 1 d . . .
Fe1 Fe 0.13021(4) 0.10335(3) 0.16720(3) 0.01920(14) Uani 1 1 d . . .
Fe2 Fe 0.08825(4) 0.20496(3) 0.19869(3) 0.01986(14) Uani 1 1 d . . .
Fe3 Fe 0.13126(4) 0.16442(3) 0.30515(3) 0.02231(15) Uani 1 1 d . . .
Cl1 Cl 0.48347(11) 0.10177(8) 0.43390(7) 0.0540(4) Uani 1 1 d . . .
Cl2 Cl 0.63754(11) 0.01240(7) 0.40681(8) 0.0557(4) Uani 1 1 d . . .
Cl3 Cl 0.64686(8) -0.02299(6) 0.26960(7) 0.0386(3) Uani 1 1 d . . .
Cl4 Cl 0.49125(8) 0.02124(6) 0.16120(6) 0.0355(3) Uani 1 1 d . . .
Cl5 Cl -0.10465(10) 0.01079(6) 0.42033(6) 0.0397(3) Uani 1 1 d . . .
Cl6 Cl -0.20322(10) -0.11476(6) 0.38676(6) 0.0408(3) Uani 1 1 d . . .
Cl7 Cl -0.20515(10) -0.17106(6) 0.25569(7) 0.0416(3) Uani 1 1 d . . .
Cl8 Cl -0.11482(9) -0.10083(5) 0.15673(6) 0.0349(3) Uani 1 1 d . . .
S1 S 0.19984(7) 0.24501(5) 0.27819(5) 0.0246(2) Uani 1 1 d . . .
S2 S 0.19382(7) 0.18434(5) 0.13528(5) 0.0226(2) Uani 1 1 d . . .
S3 S -0.00377(7) 0.20382(5) 0.27383(5) 0.0242(2) Uani 1 1 d . . .
S4 S -0.00504(7) 0.13934(5) 0.13051(5) 0.0210(2) Uani 1 1 d . . .
S5 S 0.16314(7) 0.07546(5) 0.26675(5) 0.0231(2) Uani 1 1 d . . .
P1 P 0.39017(8) 0.22971(6) 0.21917(6) 0.0289(3) Uani 1 1 d . . .
P2 P -0.17365(8) 0.12508(5) 0.20747(6) 0.0258(3) Uani 1 1 d . . .
P3 P 0.17008(8) 0.01887(5) 0.11833(5) 0.0237(2) Uani 1 1 d . . .
P4 P 0.03465(8) 0.29664(5) 0.15561(6) 0.0250(2) Uani 1 1 d . . .
P5 P 0.14230(11) 0.15040(7) 0.41003(6) 0.0401(3) Uani 1 1 d . . .
O1 O 0.3523(2) 0.13582(15) 0.31900(15) 0.0292(7) Uani 1 1 d . . .
O2 O 0.3498(2) 0.09639(14) 0.20676(15) 0.0254(7) Uani 1 1 d . . .
O3 O -0.0342(2) 0.06538(15) 0.31225(14) 0.0269(7) Uani 1 1 d . . .
O4 O -0.0362(2) 0.01798(14) 0.20367(14) 0.0234(6) Uani 1 1 d . . .
O5 O 0.8003(5) 0.2258(3) 0.4464(4) 0.100(2) Uani 1 1 d . . .
C1 C 0.4172(3) 0.0970(2) 0.3116(2) 0.0268(10) Uani 1 1 d . . .
C2 C 0.4855(3) 0.0768(2) 0.3591(2) 0.0335(11) Uani 1 1 d . . .
C3 C 0.5550(3) 0.0384(2) 0.3463(3) 0.0353(12) Uani 1 1 d . . .
C4 C 0.5573(3) 0.0206(2) 0.2861(3) 0.0306(11) Uani 1 1 d . . .
C5 C 0.4885(3) 0.0404(2) 0.2376(2) 0.0272(10) Uani 1 1 d . . .
C6 C 0.4173(3) 0.0768(2) 0.2498(2) 0.0250(9) Uani 1 1 d . . .
C7 C -0.0716(3) 0.0107(2) 0.3034(2) 0.0255(9) Uani 1 1 d . . .
C8 C -0.1094(3) -0.0209(2) 0.3474(2) 0.0282(10) Uani 1 1 d . . .
C9 C -0.1513(3) -0.0770(2) 0.3330(2) 0.0291(10) Uani 1 1 d . . .
C10 C -0.1540(3) -0.1016(2) 0.2740(2) 0.0277(10) Uani 1 1 d . . .
C11 C -0.1143(3) -0.0709(2) 0.2299(2) 0.0251(9) Uani 1 1 d . . .
C12 C -0.0734(3) -0.0145(2) 0.2438(2) 0.0227(9) Uani 1 1 d . . .
C13 C 0.4764(4) 0.2437(3) 0.2890(3) 0.0404(13) Uani 1 1 d . . .
H13A H 0.5067 0.2050 0.3026 0.048 Uiso 1 1 calc R . .
H13B H 0.5238 0.2709 0.2777 0.048 Uiso 1 1 calc R . .
C14 C 0.4399(4) 0.2713(3) 0.3437(3) 0.0469(14) Uani 1 1 d . . .
H14A H 0.4906 0.2772 0.3785 0.056 Uiso 1 1 calc R . .
H14B H 0.3943 0.2442 0.3564 0.056 Uiso 1 1 calc R . .
H14C H 0.4112 0.3103 0.3313 0.056 Uiso 1 1 calc R . .
C15 C 0.3545(3) 0.3041(2) 0.1877(3) 0.0335(11) Uani 1 1 d . . .
H15A H 0.3129 0.2983 0.1475 0.040 Uiso 1 1 calc R . .
H15B H 0.3185 0.3237 0.2163 0.040 Uiso 1 1 calc R . .
C16 C 0.4303(4) 0.3473(3) 0.1774(4) 0.0543(17) Uani 1 1 d . . .
H16A H 0.4030 0.3854 0.1606 0.065 Uiso 1 1 calc R . .
H16B H 0.4654 0.3294 0.1480 0.065 Uiso 1 1 calc R . .
H16C H 0.4711 0.3548 0.2170 0.065 Uiso 1 1 calc R . .
C17 C 0.4629(3) 0.2009(3) 0.1665(3) 0.0389(12) Uani 1 1 d . . .
H17A H 0.5144 0.2294 0.1667 0.047 Uiso 1 1 calc R . .
H17B H 0.4895 0.1621 0.1832 0.047 Uiso 1 1 calc R . .
C18 C 0.4171(4) 0.1911(3) 0.0999(3) 0.0489(15) Uani 1 1 d . . .
H18A H 0.4621 0.1756 0.0759 0.059 Uiso 1 1 calc R . .
H18B H 0.3922 0.2294 0.0820 0.059 Uiso 1 1 calc R . .
H18C H 0.3672 0.1618 0.0986 0.059 Uiso 1 1 calc R . .
C19 C -0.2253(5) 0.1264(3) 0.2777(3) 0.0538(17) Uani 1 1 d . . .
H19A H -0.2289 0.0840 0.2912 0.065 Uiso 1 1 calc R . .
H19B H -0.1810 0.1469 0.3102 0.065 Uiso 1 1 calc R . .
C20 C -0.3143(6) 0.1533(4) 0.2788(4) 0.077(2) Uani 1 1 d . . .
H20A H -0.3290 0.1496 0.3206 0.093 Uiso 1 1 calc R . .
H20B H -0.3611 0.1325 0.2490 0.093 Uiso 1 1 calc R . .
H20C H -0.3128 0.1960 0.2675 0.093 Uiso 1 1 calc R . .
C21 C -0.2053(3) 0.1965(2) 0.1672(3) 0.0353(12) Uani 1 1 d . . .
H21A H -0.1933 0.2292 0.1984 0.042 Uiso 1 1 calc R . .
H21B H -0.1632 0.2029 0.1373 0.042 Uiso 1 1 calc R . .
C22 C -0.3024(4) 0.2041(3) 0.1324(3) 0.0470(14) Uani 1 1 d . . .
H22A H -0.3092 0.2442 0.1133 0.056 Uiso 1 1 calc R . .
H22B H -0.3455 0.1998 0.1613 0.056 Uiso 1 1 calc R . .
H22C H -0.3152 0.1733 0.0999 0.056 Uiso 1 1 calc R . .
C23 C -0.2419(3) 0.0673(2) 0.1601(3) 0.0341(11) Uani 1 1 d . . .
H23A H -0.2353 0.0288 0.1832 0.041 Uiso 1 1 calc R . .
H23B H -0.3073 0.0791 0.1540 0.041 Uiso 1 1 calc R . .
C24 C -0.2153(4) 0.0570(3) 0.0962(3) 0.0421(13) Uani 1 1 d . . .
H24A H -0.2545 0.0256 0.0740 0.050 Uiso 1 1 calc R . .
H24B H -0.1510 0.0443 0.1016 0.050 Uiso 1 1 calc R . .
H24C H -0.2233 0.0946 0.0723 0.050 Uiso 1 1 calc R . .
C25 C 0.0702(3) -0.0237(2) 0.0800(2) 0.0308(10) Uani 1 1 d . . .
H25A H 0.0323 -0.0338 0.1116 0.037 Uiso 1 1 calc R . .
H25B H 0.0331 0.0031 0.0492 0.037 Uiso 1 1 calc R . .
C26 C 0.0891(4) -0.0817(2) 0.0471(3) 0.0420(13) Uani 1 1 d . . .
H26A H 0.0308 -0.1004 0.0284 0.050 Uiso 1 1 calc R . .
H26B H 0.1239 -0.1095 0.0771 0.050 Uiso 1 1 calc R . .
H26C H 0.1246 -0.0724 0.0145 0.050 Uiso 1 1 calc R . .
C27 C 0.2416(4) -0.0362(2) 0.1671(3) 0.0382(12) Uani 1 1 d . . .
H27A H 0.2650 -0.0657 0.1397 0.046 Uiso 1 1 calc R . .
H27B H 0.2952 -0.0149 0.1909 0.046 Uiso 1 1 calc R . .
C28 C 0.1945(5) -0.0701(3) 0.2119(3) 0.0516(16) Uani 1 1 d . . .
H28A H 0.2379 -0.0983 0.2359 0.062 Uiso 1 1 calc R . .
H28B H 0.1424 -0.0926 0.1889 0.062 Uiso 1 1 calc R . .
H28C H 0.1725 -0.0416 0.2402 0.062 Uiso 1 1 calc R . .
C29 C 0.2396(4) 0.0346(2) 0.0592(2) 0.0335(11) Uani 1 1 d . . .
H29A H 0.2964 0.0554 0.0790 0.040 Uiso 1 1 calc R . .
H29B H 0.2576 -0.0041 0.0422 0.040 Uiso 1 1 calc R . .
C30 C 0.1906(5) 0.0734(3) 0.0056(2) 0.0433(13) Uani 1 1 d . . .
H30A H 0.2315 0.0802 -0.0244 0.052 Uiso 1 1 calc R . .
H30B H 0.1738 0.1122 0.0218 0.052 Uiso 1 1 calc R . .
H30C H 0.1350 0.0527 -0.0150 0.052 Uiso 1 1 calc R . .
C31 C -0.0433(3) 0.2934(2) 0.0803(2) 0.0331(11) Uani 1 1 d . . .
H31A H -0.0980 0.2695 0.0853 0.040 Uiso 1 1 calc R . .
H31B H -0.0643 0.3348 0.0683 0.040 Uiso 1 1 calc R . .
C32 C -0.0019(4) 0.2665(3) 0.0282(2) 0.0425(13) Uani 1 1 d . . .
H32A H -0.0476 0.2666 -0.0101 0.051 Uiso 1 1 calc R . .
H32B H 0.0174 0.2250 0.0389 0.051 Uiso 1 1 calc R . .
H32C H 0.0513 0.2905 0.0220 0.051 Uiso 1 1 calc R . .
C33 C -0.0318(4) 0.3414(2) 0.2023(2) 0.0343(11) Uani 1 1 d . . .
H33A H -0.0570 0.3771 0.1778 0.041 Uiso 1 1 calc R . .
H33B H -0.0842 0.3170 0.2106 0.041 Uiso 1 1 calc R . .
C34 C 0.0238(4) 0.3630(3) 0.2645(3) 0.0426(13) Uani 1 1 d . . .
H34A H -0.0160 0.3865 0.2869 0.051 Uiso 1 1 calc R . .
H34B H 0.0749 0.3882 0.2567 0.051 Uiso 1 1 calc R . .
H34C H 0.0478 0.3280 0.2895 0.051 Uiso 1 1 calc R . .
C35 C 0.1246(3) 0.3489(2) 0.1413(2) 0.0317(11) Uani 1 1 d . . .
H35A H 0.1687 0.3538 0.1806 0.038 Uiso 1 1 calc R . .
H35B H 0.1581 0.3298 0.1110 0.038 Uiso 1 1 calc R . .
C36 C 0.0942(4) 0.4120(3) 0.1170(3) 0.0472(14) Uani 1 1 d . . .
H36A H 0.1481 0.4355 0.1112 0.057 Uiso 1 1 calc R . .
H36B H 0.0629 0.4324 0.1471 0.057 Uiso 1 1 calc R . .
H36C H 0.0521 0.4084 0.0772 0.057 Uiso 1 1 calc R . .
C37 C 0.0313(5) 0.1766(4) 0.4346(3) 0.070(2) Uani 1 1 d . . .
H37A H 0.0200 0.2187 0.4203 0.084 Uiso 1 1 calc R . .
H37B H -0.0194 0.1518 0.4119 0.084 Uiso 1 1 calc R . .
C38 C 0.0252(6) 0.1746(5) 0.5002(4) 0.085(3) Uani 1 1 d . . .
H38A H -0.0349 0.1895 0.5061 0.102 Uiso 1 1 calc R . .
H38B H 0.0735 0.1999 0.5237 0.102 Uiso 1 1 calc R . .
H38C H 0.0331 0.1329 0.5151 0.102 Uiso 1 1 calc R . .
C39 C 0.2344(5) 0.1922(3) 0.4594(3) 0.0495(15) Uani 1 1 d . . .
H39A H 0.2348 0.1809 0.5033 0.059 Uiso 1 1 calc R . .
H39B H 0.2939 0.1796 0.4488 0.059 Uiso 1 1 calc R . .
C40 C 0.2268(6) 0.2601(3) 0.4538(3) 0.068(2) Uani 1 1 d . . .
H40A H 0.2787 0.2788 0.4812 0.081 Uiso 1 1 calc R . .
H40B H 0.1693 0.2734 0.4659 0.081 Uiso 1 1 calc R . .
H40C H 0.2274 0.2720 0.4108 0.081 Uiso 1 1 calc R . .
C41 C 0.1538(6) 0.0741(3) 0.4361(3) 0.071(2) Uani 1 1 d . . .
H41A H 0.1414 0.0719 0.4791 0.085 Uiso 1 1 calc R . .
H41B H 0.1075 0.0491 0.4095 0.085 Uiso 1 1 calc R . .
C42 C 0.2437(7) 0.0500(4) 0.4349(4) 0.080(2) Uani 1 1 d . . .
H42A H 0.2465 0.0082 0.4494 0.096 Uiso 1 1 calc R . .
H42B H 0.2897 0.0741 0.4621 0.096 Uiso 1 1 calc R . .
H42C H 0.2560 0.0515 0.3923 0.096 Uiso 1 1 calc R . .
C43 C 0.7654(7) 0.1391(4) 0.5010(5) 0.090(3) Uani 1 1 d . . .
H43A H 0.7190 0.1207 0.5220 0.108 Uiso 1 1 calc R . .
H43B H 0.8229 0.1436 0.5306 0.108 Uiso 1 1 calc R . .
H43C H 0.7758 0.1132 0.4666 0.108 Uiso 1 1 calc R . .
C44 C 0.7325(7) 0.2001(5) 0.4762(6) 0.101(3) Uani 1 1 d . . .
H44A H 0.6743 0.1959 0.4464 0.121 Uiso 1 1 calc R . .
H44B H 0.7214 0.2264 0.5107 0.121 Uiso 1 1 calc R . .
C45 C 0.7743(8) 0.2814(5) 0.4203(6) 0.112(4) Uani 1 1 d . . .
H45A H 0.7539 0.3079 0.4516 0.134 Uiso 1 1 calc R . .
H45B H 0.7226 0.2763 0.3853 0.134 Uiso 1 1 calc R . .
C46 C 0.8562(9) 0.3100(7) 0.3970(7) 0.147(6) Uani 1 1 d . . .
H46A H 0.8381 0.3492 0.3782 0.176 Uiso 1 1 calc R . .
H46B H 0.8759 0.2836 0.3658 0.176 Uiso 1 1 calc R . .
H46C H 0.9069 0.3153 0.4319 0.176 Uiso 1 1 calc R . .

loop_
_atom_site_aniso_label
_atom_site_aniso_U_11
_atom_site_aniso_U_22
_atom_site_aniso_U_33
_atom_site_aniso_U_23
_atom_site_aniso_U_13
_atom_site_aniso_U_12
Mo1 0.01701(18) 0.0218(2) 0.0246(2) -0.00270(14) 0.00191(14) -0.00002(14)
Mo2 0.01879(19) 0.01952(19) 0.02141(19) -0.00100(14) 0.00461(14) -0.00104(13)
Fe1 0.0178(3) 0.0180(3) 0.0218(3) -0.0009(2) 0.0034(2) 0.0002(2)
Fe2 0.0185(3) 0.0186(3) 0.0222(3) -0.0019(2) 0.0028(2) 0.0001(2)
Fe3 0.0218(3) 0.0238(3) 0.0210(3) -0.0023(2) 0.0027(2) -0.0003(2)
Cl1 0.0513(9) 0.0660(10) 0.0363(7) -0.0144(7) -0.0157(6) 0.0177(7)
Cl2 0.0428(8) 0.0535(9) 0.0598(9) -0.0039(7) -0.0210(7) 0.0168(7)
Cl3 0.0232(5) 0.0269(6) 0.0658(9) 0.0081(6) 0.0084(6) 0.0048(5)
Cl4 0.0331(6) 0.0338(6) 0.0420(7) -0.0019(5) 0.0126(5) 0.0064(5)
Cl5 0.0497(8) 0.0450(7) 0.0273(6) 0.0025(5) 0.0144(5) -0.0048(6)
Cl6 0.0473(7) 0.0368(7) 0.0426(7) 0.0151(6) 0.0197(6) -0.0019(6)
Cl7 0.0481(7) 0.0244(6) 0.0559(8) 0.0038(6) 0.0190(6) -0.0094(5)
Cl8 0.0450(7) 0.0263(6) 0.0349(6) -0.0048(5) 0.0112(5) -0.0097(5)
S1 0.0227(5) 0.0224(5) 0.0281(6) -0.0050(4) 0.0028(4) -0.0009(4)
S2 0.0204(5) 0.0227(5) 0.0251(5) -0.0006(4) 0.0052(4) -0.0024(4)
S3 0.0227(5) 0.0230(6) 0.0273(6) -0.0053(4) 0.0054(4) 0.0000(4)
S4 0.0186(5) 0.0221(5) 0.0219(5) -0.0002(4) 0.0024(4) -0.0004(4)
S5 0.0234(5) 0.0222(5) 0.0233(5) 0.0008(4) 0.0025(4) 0.0015(4)
P1 0.0177(5) 0.0288(6) 0.0396(7) -0.0045(5) 0.0036(5) -0.0031(5)
P2 0.0210(5) 0.0243(6) 0.0336(6) 0.0001(5) 0.0093(5) 0.0013(4)
P3 0.0253(6) 0.0203(6) 0.0255(6) -0.0010(4) 0.0046(5) 0.0009(4)
P4 0.0233(6) 0.0204(6) 0.0304(6) 0.0005(5) 0.0025(5) 0.0012(4)
P5 0.0523(9) 0.0428(8) 0.0244(6) -0.0027(6) 0.0049(6) -0.0145(7)
O1 0.0242(16) 0.0318(18) 0.0295(17) -0.0031(14) -0.0013(13) 0.0023(14)
O2 0.0188(15) 0.0290(17) 0.0274(16) -0.0036(13) 0.0014(13) 0.0032(12)
O3 0.0288(17) 0.0290(17) 0.0237(16) -0.0010(13) 0.0070(13) -0.0026(13)
O4 0.0253(15) 0.0225(16) 0.0229(15) 0.0006(12) 0.0057(12) -0.0034(12)
O5 0.091(5) 0.084(4) 0.126(6) 0.006(4) 0.025(4) 0.025(4)
C1 0.022(2) 0.026(2) 0.031(2) -0.0031(19) -0.0004(19) -0.0016(18)
C2 0.029(2) 0.029(3) 0.038(3) -0.007(2) -0.005(2) 0.002(2)
C3 0.024(2) 0.031(3) 0.045(3) 0.002(2) -0.010(2) 0.002(2)
C4 0.020(2) 0.021(2) 0.049(3) 0.001(2) 0.003(2) -0.0007(18)
C5 0.023(2) 0.022(2) 0.037(3) -0.0017(19) 0.0034(19) -0.0023(18)
C6 0.021(2) 0.020(2) 0.033(2) -0.0016(18) 0.0009(18) -0.0025(17)
C7 0.023(2) 0.027(2) 0.027(2) 0.0022(18) 0.0046(18) 0.0030(18)
C8 0.027(2) 0.033(3) 0.025(2) 0.0041(19) 0.0059(19) 0.0032(19)
C9 0.026(2) 0.028(2) 0.035(3) 0.013(2) 0.010(2) 0.0033(19)
C10 0.027(2) 0.018(2) 0.038(3) 0.0060(19) 0.006(2) 0.0022(18)
C11 0.022(2) 0.025(2) 0.029(2) 0.0009(18) 0.0049(18) 0.0026(18)
C12 0.019(2) 0.022(2) 0.027(2) 0.0035(17) 0.0039(17) 0.0024(17)
C13 0.028(3) 0.035(3) 0.053(3) 0.000(2) -0.006(2) -0.008(2)
C14 0.048(3) 0.043(3) 0.043(3) -0.005(3) -0.012(3) -0.008(3)
C15 0.027(2) 0.029(3) 0.044(3) -0.001(2) 0.004(2) -0.005(2)
C16 0.040(3) 0.037(3) 0.084(5) 0.005(3) 0.007(3) -0.011(3)
C17 0.025(2) 0.039(3) 0.056(3) -0.001(3) 0.018(2) -0.003(2)
C18 0.046(3) 0.057(4) 0.049(3) -0.008(3) 0.025(3) -0.004(3)
C19 0.062(4) 0.044(3) 0.068(4) 0.013(3) 0.048(4) 0.014(3)
C20 0.069(5) 0.068(5) 0.100(7) 0.004(5) 0.028(5) -0.002(4)
C21 0.025(2) 0.026(3) 0.057(3) 0.007(2) 0.016(2) 0.0071(19)
C22 0.043(3) 0.034(3) 0.059(4) 0.003(3) -0.007(3) 0.009(2)
C23 0.022(2) 0.025(2) 0.051(3) 0.005(2) -0.003(2) -0.0029(19)
C24 0.035(3) 0.039(3) 0.049(3) -0.010(3) -0.002(2) 0.000(2)
C25 0.033(3) 0.026(2) 0.032(3) -0.006(2) 0.003(2) -0.004(2)
C26 0.053(3) 0.031(3) 0.042(3) -0.009(2) 0.010(3) -0.007(2)
C27 0.037(3) 0.027(3) 0.048(3) 0.003(2) -0.002(2) 0.004(2)
C28 0.080(5) 0.028(3) 0.041(3) 0.008(2) -0.005(3) 0.001(3)
C29 0.034(3) 0.033(3) 0.037(3) -0.006(2) 0.017(2) -0.003(2)
C30 0.066(4) 0.037(3) 0.031(3) -0.001(2) 0.018(3) -0.002(3)
C31 0.029(2) 0.032(3) 0.035(3) 0.005(2) -0.003(2) -0.002(2)
C32 0.056(3) 0.038(3) 0.030(3) 0.006(2) -0.002(2) -0.001(3)
C33 0.036(3) 0.026(3) 0.041(3) -0.004(2) 0.007(2) 0.008(2)
C34 0.053(3) 0.030(3) 0.045(3) -0.009(2) 0.008(3) 0.007(2)
C35 0.028(2) 0.025(2) 0.041(3) 0.004(2) 0.005(2) -0.0020(19)
C36 0.049(3) 0.031(3) 0.061(4) 0.011(3) 0.009(3) -0.001(3)
C37 0.038(3) 0.119(7) 0.052(4) 0.006(4) 0.005(3) -0.015(4)
C38 0.056(5) 0.139(9) 0.060(5) -0.015(5) 0.013(4) 0.020(5)
C39 0.057(4) 0.057(4) 0.031(3) -0.004(3) -0.003(3) -0.017(3)
C40 0.099(6) 0.055(4) 0.045(4) -0.012(3) -0.002(4) -0.024(4)
C41 0.111(7) 0.054(4) 0.046(4) 0.013(3) 0.011(4) 0.010(4)
C42 0.108(7) 0.077(6) 0.053(4) 0.006(4) 0.013(4) 0.008(5)
C43 0.097(7) 0.080(6) 0.107(7) -0.020(5) 0.055(6) -0.015(5)
C44 0.072(6) 0.111(8) 0.134(9) -0.014(7) 0.056(6) -0.001(6)
C45 0.112(9) 0.098(8) 0.123(9) 0.005(7) 0.011(7) 0.050(7)
C46 0.117(10) 0.132(11) 0.192(15) 0.061(11) 0.029(10) 0.033(9)

loop_
_atom_type_symbol
_atom_type_description
_atom_type_scat_dispersion_real
_atom_type_scat_dispersion_imag
_atom_type_scat_source
C C 0.0033 0.0016 'International Tables Vol C Tables 4.2.6.8 and 6.1.1.4'
H H 0.0000 0.0000 'International Tables Vol C Tables 4.2.6.8 and 6.1.1.4'
O O 0.0106 0.0060 'International Tables Vol C Tables 4.2.6.8 and 6.1.1.4'
P P 0.1023 0.0942 'International Tables Vol C Tables 4.2.6.8 and 6.1.1.4'
S S 0.1246 0.1234 'International Tables Vol C Tables 4.2.6.8 and 6.1.1.4'
Cl Cl 0.1484 0.1585 'International Tables Vol C Tables 4.2.6.8 and 6.1.1.4'
Fe Fe 0.3463 0.8444 'International Tables Vol C Tables 4.2.6.8 and 6.1.1.4'
Mo Mo -1.6832 0.6857 'International Tables Vol C Tables 4.2.6.8 and 6.1.1.4'

loop_
_geom_angle_atom_site_label_1
_geom_angle_atom_site_label_2
_geom_angle_atom_site_label_3
_geom_angle
_geom_angle_site_symmetry_1
_geom_angle_site_symmetry_3
_geom_angle_publ_flag
O1 Mo1 O2 76.74(13) . . ?
O1 Mo1 S1 96.60(10) . . ?
O2 Mo1 S1 164.17(9) . . ?
O1 Mo1 S2 165.34(10) . . ?
O2 Mo1 S2 92.01(9) . . ?
S1 Mo1 S2 91.84(4) . . ?
O1 Mo1 S5 85.51(10) . . ?
O2 Mo1 S5 91.00(9) . . ?
S1 Mo1 S5 102.90(4) . . ?
S2 Mo1 S5 104.30(4) . . ?
O1 Mo1 P1 84.32(10) . . ?
O2 Mo1 P1 80.27(9) . . ?
S1 Mo1 P1 84.83(4) . . ?
S2 Mo1 P1 84.53(4) . . ?
S5 Mo1 P1 167.89(4) . . ?
O1 Mo1 Fe1 134.20(10) . . ?
O2 Mo1 Fe1 86.42(9) . . ?
S1 Mo1 Fe1 108.03(3) . . ?
S2 Mo1 Fe1 52.68(3) . . ?
S5 Mo1 Fe1 52.11(3) . . ?
P1 Mo1 Fe1 134.67(4) . . ?
O1 Mo1 Fe3 87.85(10) . . ?
O2 Mo1 Fe3 140.66(9) . . ?
S1 Mo1 Fe3 51.72(3) . . ?
S2 Mo1 Fe3 106.77(3) . . ?
S5 Mo1 Fe3 51.38(3) . . ?
P1 Mo1 Fe3 134.55(4) . . ?
Fe1 Mo1 Fe3 78.81(3) . . ?
O1 Mo1 Fe2 141.11(9) . . ?
O2 Mo1 Fe2 137.99(9) . . ?
S1 Mo1 Fe2 54.07(3) . . ?
S2 Mo1 Fe2 52.98(3) . . ?
S5 Mo1 Fe2 78.48(3) . . ?
P1 Mo1 Fe2 113.62(4) . . ?
Fe1 Mo1 Fe2 55.00(2) . . ?
Fe3 Mo1 Fe2 54.58(2) . . ?
O3 Mo2 O4 76.72(12) . . ?
O3 Mo2 S4 163.15(9) . . ?
O4 Mo2 S4 92.23(9) . . ?
O3 Mo2 S3 93.44(9) . . ?
O4 Mo2 S3 163.31(9) . . ?
S4 Mo2 S3 94.04(4) . . ?
O3 Mo2 S5 89.90(9) . . ?
O4 Mo2 S5 90.97(9) . . ?
S4 Mo2 S5 103.13(4) . . ?
S3 Mo2 S5 102.62(4) . . ?
O3 Mo2 P2 83.08(9) . . ?
O4 Mo2 P2 84.35(9) . . ?
S4 Mo2 P2 83.20(4) . . ?
S3 Mo2 P2 81.06(4) . . ?
S5 Mo2 P2 172.29(4) . . ?
O3 Mo2 Fe1 139.05(9) . . ?
O4 Mo2 Fe1 88.93(9) . . ?
S4 Mo2 Fe1 51.63(3) . . ?
S3 Mo2 Fe1 107.06(3) . . ?
S5 Mo2 Fe1 51.68(3) . . ?
P2 Mo2 Fe1 134.05(4) . . ?
O3 Mo2 Fe3 88.53(9) . . ?
O4 Mo2 Fe3 139.86(9) . . ?
S4 Mo2 Fe3 107.90(3) . . ?
S3 Mo2 Fe3 51.51(3) . . ?
S5 Mo2 Fe3 51.35(3) . . ?
P2 Mo2 Fe3 131.23(4) . . ?
Fe1 Mo2 Fe3 78.11(2) . . ?
O3 Mo2 Fe2 140.32(9) . . ?
O4 Mo2 Fe2 140.55(9) . . ?
S4 Mo2 Fe2 54.40(3) . . ?
S3 Mo2 Fe2 53.38(3) . . ?
S5 Mo2 Fe2 78.89(3) . . ?
P2 Mo2 Fe2 108.58(3) . . ?
Fe1 Mo2 Fe2 54.90(2) . . ?
Fe3 Mo2 Fe2 54.81(2) . . ?
S4 Fe1 S2 90.07(5) . . ?
S4 Fe1 S5 119.38(5) . . ?
S2 Fe1 S5 120.24(5) . . ?
S4 Fe1 P3 115.18(5) . . ?
S2 Fe1 P3 111.18(5) . . ?
S5 Fe1 P3 101.44(5) . . ?
S4 Fe1 Fe2 60.45(3) . . ?
S2 Fe1 Fe2 59.01(4) . . ?
S5 Fe1 Fe2 90.22(4) . . ?
P3 Fe1 Fe2 167.86(4) . . ?
S4 Fe1 Mo1 126.59(4) . . ?
S2 Fe1 Mo1 58.62(3) . . ?
S5 Fe1 Mo1 62.28(3) . . ?
P3 Fe1 Mo1 116.24(4) . . ?
Fe2 Fe1 Mo1 66.25(2) . . ?
S4 Fe1 Mo2 57.98(3) . . ?
S2 Fe1 Mo2 123.97(4) . . ?
S5 Fe1 Mo2 61.65(3) . . ?
P3 Fe1 Mo2 123.57(4) . . ?
Fe2 Fe1 Mo2 65.10(2) . . ?
Mo1 Fe1 Mo2 102.47(3) . . ?
S2 Fe2 S3 165.92(5) . . ?
S2 Fe2 P4 98.58(5) . . ?
S3 Fe2 P4 95.49(5) . . ?
S2 Fe2 S4 83.18(4) . . ?
S3 Fe2 S4 95.14(4) . . ?
P4 Fe2 S4 99.47(5) . . ?
S2 Fe2 S1 93.24(5) . . ?
S3 Fe2 S1 84.52(5) . . ?
P4 Fe2 S1 96.57(5) . . ?
S4 Fe2 S1 163.91(5) . . ?
S2 Fe2 Fe1 54.67(3) . . ?
S3 Fe2 Fe1 113.39(4) . . ?
P4 Fe2 Fe1 140.52(4) . . ?
S4 Fe2 Fe1 53.58(3) . . ?
S1 Fe2 Fe1 111.87(4) . . ?
S2 Fe2 Fe3 113.79(4) . . ?
S3 Fe2 Fe3 54.09(4) . . ?
P4 Fe2 Fe3 135.54(4) . . ?
S4 Fe2 Fe3 113.40(4) . . ?
S1 Fe2 Fe3 53.87(4) . . ?
Fe1 Fe2 Fe3 83.94(3) . . ?
S2 Fe2 Mo2 114.55(4) . . ?
S3 Fe2 Mo2 54.78(3) . . ?
P4 Fe2 Mo2 131.92(4) . . ?
S4 Fe2 Mo2 54.42(3) . . ?
S1 Fe2 Mo2 114.27(4) . . ?
Fe1 Fe2 Mo2 60.00(2) . . ?
Fe3 Fe2 Mo2 60.42(2) . . ?
S2 Fe2 Mo1 54.66(3) . . ?
S3 Fe2 Mo1 114.09(4) . . ?
P4 Fe2 Mo1 133.20(4) . . ?
S4 Fe2 Mo1 112.25(4) . . ?
S1 Fe2 Mo1 54.23(3) . . ?
Fe1 Fe2 Mo1 58.76(2) . . ?
Fe3 Fe2 Mo1 60.03(2) . . ?
Mo2 Fe2 Mo1 94.84(2) . . ?
S3 Fe3 S1 91.80(5) . . ?
S3 Fe3 S5 118.72(5) . . ?
S1 Fe3 S5 118.91(5) . . ?
S3 Fe3 P5 105.60(6) . . ?
S1 Fe3 P5 115.20(5) . . ?
S5 Fe3 P5 105.92(6) . . ?
S3 Fe3 Fe2 59.20(4) . . ?
S1 Fe3 Fe2 60.27(4) . . ?
S5 Fe3 Fe2 90.24(4) . . ?
P5 Fe3 Fe2 162.35(5) . . ?
S3 Fe3 Mo1 124.56(4) . . ?
S1 Fe3 Mo1 57.74(3) . . ?
S5 Fe3 Mo1 61.44(3) . . ?
P5 Fe3 Mo1 128.56(5) . . ?
Fe2 Fe3 Mo1 65.39(2) . . ?
S3 Fe3 Mo2 57.65(3) . . ?
S1 Fe3 Mo2 125.02(4) . . ?
S5 Fe3 Mo2 61.39(3) . . ?
P5 Fe3 Mo2 116.59(5) . . ?
Fe2 Fe3 Mo2 64.77(2) . . ?
Mo1 Fe3 Mo2 100.59(3) . . ?
Fe3 S1 Fe2 65.87(4) . . ?
Fe3 S1 Mo1 70.54(4) . . ?
Fe2 S1 Mo1 71.70(4) . . ?
Fe1 S2 Fe2 66.32(4) . . ?
Fe1 S2 Mo1 68.70(4) . . ?
Fe2 S2 Mo1 72.37(4) . . ?
Fe3 S3 Fe2 66.71(4) . . ?
Fe3 S3 Mo2 70.84(4) . . ?
Fe2 S3 Mo2 71.84(4) . . ?
Fe1 S4 Fe2 65.97(4) . . ?
Fe1 S4 Mo2 70.39(4) . . ?
Fe2 S4 Mo2 71.18(4) . . ?
Fe3 S5 Fe1 95.59(5) . . ?
Fe3 S5 Mo1 67.18(4) . . ?
Fe1 S5 Mo1 65.60(3) . . ?
Fe3 S5 Mo2 67.26(3) . . ?
Fe1 S5 Mo2 66.66(3) . . ?
Mo1 S5 Mo2 107.76(4) . . ?
C17 P1 C15 104.0(3) . . ?
C17 P1 C13 100.5(3) . . ?
C15 P1 C13 105.8(2) . . ?
C17 P1 Mo1 115.10(18) . . ?
C15 P1 Mo1 116.19(16) . . ?
C13 P1 Mo1 113.55(19) . . ?
C19 P2 C21 106.2(3) . . ?
C19 P2 C23 102.4(3) . . ?
C21 P2 C23 105.3(2) . . ?
C19 P2 Mo2 111.6(2) . . ?
C21 P2 Mo2 114.22(16) . . ?
C23 P2 Mo2 115.93(17) . . ?
C29 P3 C25 106.6(2) . . ?
C29 P3 C27 101.5(3) . . ?
C25 P3 C27 105.1(2) . . ?
C29 P3 Fe1 113.54(17) . . ?
C25 P3 Fe1 112.50(17) . . ?
C27 P3 Fe1 116.46(19) . . ?
C33 P4 C35 103.3(2) . . ?
C33 P4 C31 101.9(2) . . ?
C35 P4 C31 103.4(2) . . ?
C33 P4 Fe2 115.38(18) . . ?
C35 P4 Fe2 114.60(16) . . ?
C31 P4 Fe2 116.45(17) . . ?
C41 P5 C39 105.8(4) . . ?
C41 P5 C37 103.7(4) . . ?
C39 P5 C37 105.6(3) . . ?
C41 P5 Fe3 115.8(3) . . ?
C39 P5 Fe3 115.8(2) . . ?
C37 P5 Fe3 109.1(2) . . ?
C1 O1 Mo1 115.3(3) . . ?
C6 O2 Mo1 115.0(3) . . ?
C7 O3 Mo2 115.0(3) . . ?
C12 O4 Mo2 114.5(3) . . ?
C45 O5 C44 112.5(8) . . ?
O1 C1 C2 124.6(4) . . ?
O1 C1 C6 116.3(4) . . ?
C2 C1 C6 119.0(4) . . ?
C1 C2 C3 120.7(5) . . ?
C1 C2 Cl1 118.0(4) . . ?
C3 C2 Cl1 121.2(4) . . ?
C4 C3 C2 120.5(4) . . ?
C4 C3 Cl2 119.9(4) . . ?
C2 C3 Cl2 119.6(4) . . ?
C3 C4 C5 119.5(4) . . ?
C3 C4 Cl3 120.5(4) . . ?
C5 C4 Cl3 119.9(4) . . ?
C6 C5 C4 120.8(5) . . ?
C6 C5 Cl4 118.3(4) . . ?
C4 C5 Cl4 120.9(4) . . ?
O2 C6 C5 124.1(4) . . ?
O2 C6 C1 116.4(4) . . ?
C5 C6 C1 119.4(4) . . ?
O3 C7 C8 124.5(4) . . ?
O3 C7 C12 115.8(4) . . ?
C8 C7 C12 119.6(4) . . ?
C7 C8 C9 120.7(4) . . ?
C7 C8 Cl5 118.6(4) . . ?
C9 C8 Cl5 120.8(4) . . ?
C10 C9 C8 119.7(4) . . ?
C10 C9 Cl6 119.7(4) . . ?
C8 C9 Cl6 120.6(4) . . ?
C9 C10 C11 120.2(4) . . ?
C9 C10 Cl7 120.1(4) . . ?
C11 C10 Cl7 119.7(4) . . ?
C10 C11 C12 120.4(4) . . ?
C10 C11 Cl8 121.2(4) . . ?
C12 C11 Cl8 118.4(4) . . ?
O4 C12 C11 123.8(4) . . ?
O4 C12 C7 116.8(4) . . ?
C11 C12 C7 119.5(4) . . ?
C14 C13 P1 115.4(4) . . ?
C16 C15 P1 116.9(4) . . ?
C18 C17 P1 116.3(4) . . ?
C20 C19 P2 122.3(6) . . ?
C22 C21 P2 118.5(4) . . ?
C24 C23 P2 114.5(4) . . ?
C26 C25 P3 116.9(4) . . ?
C28 C27 P3 115.3(4) . . ?
C30 C29 P3 113.6(4) . . ?
C32 C31 P4 114.6(4) . . ?
C34 C33 P4 113.9(4) . . ?
C36 C35 P4 117.2(4) . . ?
C38 C37 P5 118.3(5) . . ?
C40 C39 P5 114.7(5) . . ?
C42 C41 P5 112.5(7) . . ?
O5 C44 C43 108.5(7) . . ?
O5 C45 C46 109.1(9) . . ?

loop_
_geom_bond_atom_site_label_1
_geom_bond_atom_site_label_2
_geom_bond_distance
_geom_bond_site_symmetry_2
_geom_bond_publ_flag
Mo1 O1 2.090(3) . ?
Mo1 O2 2.097(3) . ?
Mo1 S1 2.3569(12) . ?
Mo1 S2 2.3606(12) . ?
Mo1 S5 2.5043(12) . ?
Mo1 P1 2.5569(13) . ?
Mo1 Fe1 2.5763(7) . ?
Mo1 Fe3 2.6279(8) . ?
Mo1 Fe2 2.7580(8) . ?
Mo2 O3 2.086(3) . ?
Mo2 O4 2.090(3) . ?
Mo2 S4 2.3515(12) . ?
Mo2 S3 2.3527(12) . ?
Mo2 S5 2.5043(12) . ?
Mo2 P2 2.5571(13) . ?
Mo2 Fe1 2.6127(8) . ?
Mo2 Fe3 2.6308(8) . ?
Mo2 Fe2 2.7366(8) . ?
Fe1 S4 2.1746(12) . ?
Fe1 S2 2.1989(13) . ?
Fe1 S5 2.2326(13) . ?
Fe1 P3 2.2861(13) . ?
Fe1 Fe2 2.4683(9) . ?
Fe2 S2 2.3106(13) . ?
Fe2 S3 2.3117(13) . ?
Fe2 P4 2.3221(13) . ?
Fe2 S4 2.3509(12) . ?
Fe2 S1 2.3522(12) . ?
Fe2 Fe3 2.4721(9) . ?
Fe3 S3 2.1799(13) . ?
Fe3 S1 2.1878(13) . ?
Fe3 S5 2.2277(13) . ?
Fe3 P5 2.2913(15) . ?
Cl1 C2 1.732(5) . ?
Cl2 C3 1.735(5) . ?
Cl3 C4 1.729(5) . ?
Cl4 C5 1.731(5) . ?
Cl5 C8 1.733(5) . ?
Cl6 C9 1.730(5) . ?
Cl7 C10 1.733(5) . ?
Cl8 C11 1.730(5) . ?
P1 C17 1.826(5) . ?
P1 C15 1.829(5) . ?
P1 C13 1.836(5) . ?
P2 C19 1.832(6) . ?
P2 C21 1.833(5) . ?
P2 C23 1.835(5) . ?
P3 C29 1.822(5) . ?
P3 C25 1.829(5) . ?
P3 C27 1.831(5) . ?
P4 C33 1.830(5) . ?
P4 C35 1.833(5) . ?
P4 C31 1.839(5) . ?
P5 C41 1.784(7) . ?
P5 C39 1.836(6) . ?
P5 C37 1.908(8) . ?
O1 C1 1.322(6) . ?
O2 C6 1.320(5) . ?
O3 C7 1.333(6) . ?
O4 C12 1.328(5) . ?
O5 C45 1.384(11) . ?
O5 C44 1.410(11) . ?
C1 C2 1.391(7) . ?
C1 C6 1.425(7) . ?
C2 C3 1.400(7) . ?
C3 C4 1.381(8) . ?
C4 C5 1.407(7) . ?
C5 C6 1.390(6) . ?
C7 C8 1.387(7) . ?
C7 C12 1.414(6) . ?
C8 C9 1.402(7) . ?
C9 C10 1.395(7) . ?
C10 C11 1.393(7) . ?
C11 C12 1.399(6) . ?
C13 C14 1.526(8) . ?
C15 C16 1.522(7) . ?
C17 C18 1.510(8) . ?
C19 C20 1.451(10) . ?
C21 C22 1.514(7) . ?
C23 C24 1.532(8) . ?
C25 C26 1.525(7) . ?
C27 C28 1.502(8) . ?
C29 C30 1.532(8) . ?
C31 C32 1.508(8) . ?
C33 C34 1.537(7) . ?
C35 C36 1.537(7) . ?
C37 C38 1.453(10) . ?
C39 C40 1.513(9) . ?
C41 C42 1.439(12) . ?
C43 C44 1.508(14) . ?
C45 C46 1.533(16) . ?
